data_7125163
loop_
_publ_author_name
'Sharpe, Helen R.'
'Geer, Ana M.'
'Williams, Huw E. L.'
'Blundell, Toby J.'
'Lewis, William'
'Blake, Alexander J.'
'Kays, Deborah L.'

_publ_section_title
;
 Cyclotrimerisation of isocyanates catalysed by low-coordinate Mn(ii) and
 Fe(ii) m-terphenyl complexes.
;
_journal_issue 5
_journal_name_full 'Chemical communications (Cambridge, England)'
_journal_page_first 937
_journal_page_last 940
_journal_paper_doi 10.1039/c6cc07243g
_journal_volume 53
_journal_year 2017
_chemical_formula_moiety 'C52 H58 Mn O'
_chemical_formula_sum 'C52 H58 Mn O'
_chemical_formula_weight 753.92
_space_group_crystal_system orthorhombic
_space_group_IT_number 68
_space_group_name_Hall '-C 2a 2ac'
_space_group_name_H-M_alt 'C c c a :2'
_atom_sites_solution_hydrogens geom
_atom_sites_solution_primary direct
_atom_sites_solution_secondary difmap
_audit_creation_date 2016-08-22
_audit_creation_method
;
Olex2 1.2
(compiled 2016.02.19 svn.r3266 for OlexSys, GUI svn.r5155)
;
_audit_update_record
;
2016-08-24 deposited with the CCDC.
2016-12-16 downloaded from the CCDC.
;
_cell_angle_alpha 90
_cell_angle_beta 90
_cell_angle_gamma 90
_cell_formula_units_Z 8
_cell_length_a 18.67834(16)
_cell_length_b 21.44845(18)
_cell_length_c 21.13621(17)
_cell_measurement_reflns_used 8357
_cell_measurement_temperature 120(2)
_cell_measurement_theta_max 73.8600
_cell_measurement_theta_min 3.1350
_cell_volume 8467.62(12)
_computing_cell_refinement
;
CrysAlisPro, Agilent Technologies,
Version 1.171.37.33 (release 27-03-2014 CrysAlis171 .NET)
(compiled Mar 27 2014,17:12:48)
;
_computing_data_collection
;
CrysAlisPro, Agilent Technologies,
Version 1.171.37.33 (release 27-03-2014 CrysAlis171 .NET)
(compiled Mar 27 2014,17:12:48)
;
_computing_data_reduction
;
CrysAlisPro, Agilent Technologies,
Version 1.171.37.33 (release 27-03-2014 CrysAlis171 .NET)
(compiled Mar 27 2014,17:12:48)
;
_computing_molecular_graphics 'Olex2 (Dolomanov et al., 2009)'
_computing_publication_material 'Olex2 (Dolomanov et al., 2009)'
_computing_structure_refinement 'ShelXL (Sheldrick, 2015)'
_computing_structure_solution 'ShelXS (Sheldrick, 2008)'
_diffrn_ambient_environment N~2~
_diffrn_ambient_temperature 120(2)
_diffrn_crystal_treatment 'flash frozen in gaseous N2'
_diffrn_detector 'CCD area detector'
_diffrn_detector_area_resol_mean 10.3271
_diffrn_detector_type 'Agilent Diffraction Atlas detector'
_diffrn_measured_fraction_theta_full 1.000
_diffrn_measured_fraction_theta_max 0.982
_diffrn_measurement_details
;
#__ type_ start__ end____ width___ exp.time_
  1 omega  -49.00   19.00   1.0000    4.0000
omega____ theta____ kappa____ phi______ frames
    -      -38.5000   37.0000    0.0000 68

#__ type_ start__ end____ width___ exp.time_
  2 omega  -38.00   18.00   1.0000    4.0000
omega____ theta____ kappa____ phi______ frames
    -      -38.5000   37.0000  120.0000 56

#__ type_ start__ end____ width___ exp.time_
  3 omega   -1.00   32.00   1.0000    4.0000
omega____ theta____ kappa____ phi______ frames
    -      -38.5000   37.0000   30.0000 33

#__ type_ start__ end____ width___ exp.time_
  4 omega  -19.00   40.00   1.0000    4.0000
omega____ theta____ kappa____ phi______ frames
    -       43.0073  -77.0000  150.0000 59

#__ type_ start__ end____ width___ exp.time_
  5 omega   50.00   84.00   1.0000   16.0000
omega____ theta____ kappa____ phi______ frames
    -      104.5000  -30.0000 -150.0000 34

#__ type_ start__ end____ width___ exp.time_
  6 omega   31.00   64.00   1.0000   16.0000
omega____ theta____ kappa____ phi______ frames
    -      104.5000  -30.0000    0.0000 33

#__ type_ start__ end____ width___ exp.time_
  7 omega   20.00  157.00   1.0000   16.0000
omega____ theta____ kappa____ phi______ frames
    -      104.5000    0.0000  -90.0000 137

#__ type_ start__ end____ width___ exp.time_
  8 omega   41.00   94.00   1.0000   16.0000
omega____ theta____ kappa____ phi______ frames
    -      104.5000  -45.0000 -180.0000 53

#__ type_ start__ end____ width___ exp.time_
  9 omega   41.00   97.00   1.0000   16.0000
omega____ theta____ kappa____ phi______ frames
    -      104.5000  -45.0000  -60.0000 56

#__ type_ start__ end____ width___ exp.time_
 10 omega   36.00   98.00   1.0000   16.0000
omega____ theta____ kappa____ phi______ frames
    -      104.5000  -45.0000  120.0000 62

#__ type_ start__ end____ width___ exp.time_
 11 omega   32.00   59.00   1.0000   16.0000
omega____ theta____ kappa____ phi______ frames
    -      104.5000  -30.0000  -90.0000 27
;
_diffrn_measurement_device '\k-geometry diffractometer'
_diffrn_measurement_device_type 'GV1000, Atlas'
_diffrn_measurement_method '\w scans'
_diffrn_measurement_specimen_support 'MiTeGen micromount'
_diffrn_orient_matrix_UB_11 0.0594342000
_diffrn_orient_matrix_UB_12 -0.0049147000
_diffrn_orient_matrix_UB_13 -0.0502254000
_diffrn_orient_matrix_UB_21 0.0050713000
_diffrn_orient_matrix_UB_22 0.0716593000
_diffrn_orient_matrix_UB_23 -0.0024715000
_diffrn_orient_matrix_UB_31 0.0569529000
_diffrn_orient_matrix_UB_32 -0.0012297000
_diffrn_orient_matrix_UB_33 0.0527528000
_diffrn_radiation_collimation 'focusing mirrors'
_diffrn_radiation_monochromator mirror
_diffrn_radiation_probe x-ray
_diffrn_radiation_type CuK\a
_diffrn_radiation_wavelength 1.54184
_diffrn_radiation_wavelength_determination fundamental
_diffrn_reflns_av_R_equivalents 0.0184
_diffrn_reflns_av_unetI/netI 0.0146
_diffrn_reflns_Laue_measured_fraction_full 1.000
_diffrn_reflns_Laue_measured_fraction_max 0.982
_diffrn_reflns_limit_h_max 23
_diffrn_reflns_limit_h_min -12
_diffrn_reflns_limit_k_max 26
_diffrn_reflns_limit_k_min -25
_diffrn_reflns_limit_l_max 26
_diffrn_reflns_limit_l_min -22
_diffrn_reflns_number 16280
_diffrn_reflns_point_group_measured_fraction_full 1.000
_diffrn_reflns_point_group_measured_fraction_max 0.982
_diffrn_reflns_theta_full 67.684
_diffrn_reflns_theta_max 74.265
_diffrn_reflns_theta_min 3.771
_diffrn_source 'microfocus sealed tube'
_diffrn_source_current 0.8
_diffrn_source_power 0.04
_diffrn_source_target Cu
_diffrn_source_type 'Agilent Diffraction microfocus tube'
_diffrn_source_voltage 50
_exptl_absorpt_coefficient_mu 2.798
_exptl_absorpt_correction_T_max 0.978
_exptl_absorpt_correction_T_min 0.939
_exptl_absorpt_correction_type gaussian
_exptl_absorpt_process_details
;
CrysAlisPro, Agilent Technologies,
Version 1.171.37.33 (release 27-03-2014 CrysAlis171 .NET)
(compiled Mar 27 2014,17:12:48)
Numerical absorption correction based on gaussian integration over
			a multifaceted crystal model
Empirical absorption correction using spherical harmonics,
 implemented in SCALE3 ABSPACK scaling algorithm.
;
_exptl_crystal_colour 'light brown'
_exptl_crystal_colour_modifier light
_exptl_crystal_colour_primary brown
_exptl_crystal_density_diffrn 1.183
_exptl_crystal_description block
_exptl_crystal_F_000 3224
_exptl_crystal_recrystallization_method 'Recrystallised in Hexanes'
_exptl_crystal_size_max 0.2361
_exptl_crystal_size_mid 0.1696
_exptl_crystal_size_min 0.0756
_refine_diff_density_max 0.233
_refine_diff_density_min -0.302
_refine_diff_density_rms 0.037
_refine_ls_extinction_method none
_refine_ls_goodness_of_fit_ref 1.053
_refine_ls_hydrogen_treatment constr
_refine_ls_matrix_type full
_refine_ls_number_parameters 261
_refine_ls_number_reflns 4254
_refine_ls_number_restraints 0
_refine_ls_restrained_S_all 1.053
_refine_ls_R_factor_all 0.0331
_refine_ls_R_factor_gt 0.0301
_refine_ls_shift/su_max 0.001
_refine_ls_shift/su_mean 0.000
_refine_ls_structure_factor_coef Fsqd
_refine_ls_weighting_details 'w=1/[\s^2^(Fo^2^)+(0.0435P)^2^+5.5131P] where P=(Fo^2^+2Fc^2^)/3'
_refine_ls_weighting_scheme calc
_refine_ls_wR_factor_gt 0.0814
_refine_ls_wR_factor_ref 0.0839
_reflns_Friedel_coverage 0.000
_reflns_number_gt 3904
_reflns_number_total 4254
_reflns_threshold_expression 'I > 2\s(I)'
_cod_data_source_file c6cc07243g2.cif
_cod_data_source_block 1
_cod_original_sg_symbol_Hall '-C 2b 2bc'
_cod_original_sg_symbol_H-M 'C c c e'
_cod_database_code 7125163
_nottingham_internal_coll_name MNHRSC
_nottingham_internal_coll_number 13988
_nottingham_internal_coll_client HRS/DLK
_nottingham_internal_coll_type custom
_nottingham_internal_coll_frame_method 'omega scans'
_nottingham_internal_coll_frame_time '4.0000, 16.0000'
_nottingham_internal_coll_frame_width 1.0000
_nottingham_internal_coll_user pcxhrs
_nottingham_internal_coll_date 18/09/2014
_nottingham_internal_coll_location NOTTS
_nottingham_internal_coll_instrument 'GVA, PL13110002'
_nottingham_internal_process_date 18/09/2014
_nottingham_internal_process_user pcxhrs
_nottingham_internal_solution_date 18/9/2014
_nottingham_internal_solution_user pcxhrs
_nottingham_internal_refinement_date 18/9/2014
_nottingham_internal_refinement_user pcxhrs
_nottingham_internal_self_archive_date pcxhrs
_nottingham_internal_self_validation_date 18/9/2014
_nottingham_internal_self_validation_user 16/10/2014
_nottingham_internal_validation_date 22/8/2016
_nottingham_internal_validation_user pczwl
_nottingham_internal_archive_date 22/8/2016
_shelx_shelxl_version_number 2014/7
_chemical_oxdiff_formula 'C52 H58 Mn O'
_chemical_oxdiff_usercomment 'MNHRSC #13988 GVA-315 MOUNTED IN FOMBLIN FILM ON MICROMOUNT FOR HRS/DLK'
_shelx_space_group_comment
;
The symmetry employed for this shelxl refinement is uniquely defined
by the following loop, which should always be used as a source of
symmetry information in preference to the above space-group names.
They are only intended as comments.
;
_reflns_odcompleteness_completeness 99.93
_reflns_odcompleteness_iscentric 1
_reflns_odcompleteness_theta 66.97
_olex2_refinement_description
;
1. Fixed Uiso
 At 1.2 times of:
  All C(H) groups, All C(H,H) groups, All C(H,H,H,H) groups
 At 1.5 times of:
  All C(H,H,H) groups
2. Others
 Sof(H25C)=Sof(H25D)=Sof(C26B)=Sof(H26C)=Sof(H26D)=1-FVAR(1)
 Sof(H25A)=Sof(H25B)=Sof(C26A)=Sof(H26A)=Sof(H26B)=FVAR(1)
3.a Secondary CH2 refined with riding coordinates:
 C25(H25A,H25B), C25(H25C,H25D), C26A(H26A,H26B), C26B(H26C,H26D)
3.b Aromatic/amide H refined with riding coordinates:
 C3(H3), C4(H4), C5(H5), C8(H8), C11(H11), C17(H17), C20(H20)
3.c Idealised Me refined as rotating group:
 C13(H13A,H13B,H13C), C14(H14A,H14B,H14C), C15(H15A,H15B,H15C), C22(H22A,H22B,
 H22C), C23(H23A,H23B,H23C), C24(H24A,H24B,H24C)
;
_olex2_exptl_crystal_mounting_method 'in fomblin film on a micromount'
_olex2_submission_special_instructions 'No special instructions were received'

loop_
_space_group_symop_operation_xyz
'x, y, z'
'-x, -y+1/2, z'
'x, -y+1/2, -z+1/2'
'-x, y, -z+1/2'
'x+1/2, y+1/2, z'
'-x+1/2, -y+1, z'
'x+1/2, -y+1, -z+1/2'
'-x+1/2, y+1/2, -z+1/2'
'-x, -y, -z'
'x, y-1/2, -z'
'-x, y-1/2, z-1/2'
'x, -y, z-1/2'
'-x+1/2, -y+1/2, -z'
'x+1/2, y, -z'
'-x+1/2, y, z-1/2'
'x+1/2, -y+1/2, z-1/2'

loop_
_atom_site_label
_atom_site_type_symbol
_atom_site_fract_x
_atom_site_fract_y
_atom_site_fract_z
_atom_site_U_iso_or_equiv
_atom_site_adp_type
_atom_site_occupancy
_atom_site_site_symmetry_order
_atom_site_calc_flag
_atom_site_refinement_flags_posn
_atom_site_refinement_flags_adp
_atom_site_refinement_flags_occupancy
_atom_site_disorder_assembly
_atom_site_disorder_group
Mn1 Mn 0.7500 0.5000 0.18144(2) 0.01981(9) Uani 1 2 d S T P . .
O1 O 0.7500 0.5000 0.28223(6) 0.0244(3) Uani 1 2 d S T P A .
C1 C 0.66006(6) 0.44955(5) 0.14528(5) 0.0197(2) Uani 1 1 d . . . . .
C2 C 0.65418(7) 0.38657(6) 0.16499(6) 0.0229(2) Uani 1 1 d . . . . .
C3 C 0.60348(7) 0.34583(6) 0.13944(6) 0.0288(3) Uani 1 1 d . . . . .
H3 H 0.6013 0.3039 0.1537 0.035 Uiso 1 1 calc R . . . .
C4 C 0.55646(7) 0.36635(6) 0.09340(6) 0.0302(3) Uani 1 1 d . . . . .
H4 H 0.5228 0.3384 0.0752 0.036 Uiso 1 1 calc R . . . .
C5 C 0.55887(7) 0.42815(6) 0.07408(6) 0.0263(3) Uani 1 1 d . . . . .
H5 H 0.5259 0.4427 0.0432 0.032 Uiso 1 1 calc R . . . .
C6 C 0.60931(6) 0.46932(5) 0.09970(5) 0.0207(2) Uani 1 1 d . . . . .
C7 C 0.70405(7) 0.36215(5) 0.21423(6) 0.0231(3) Uani 1 1 d . . . . .
C8 C 0.77783(7) 0.36483(6) 0.20386(6) 0.0242(3) Uani 1 1 d . . . . .
H8 H 0.7946 0.3819 0.1651 0.029 Uiso 1 1 calc R . . . .
C9 C 0.82809(7) 0.34371(6) 0.24770(6) 0.0269(3) Uani 1 1 d . . . . .
C10 C 0.80309(8) 0.31707(6) 0.30410(6) 0.0283(3) Uani 1 1 d . . . . .
C11 C 0.72972(8) 0.31447(6) 0.31442(6) 0.0291(3) Uani 1 1 d . . . . .
H11 H 0.7131 0.2963 0.3527 0.035 Uiso 1 1 calc R . . . .
C12 C 0.67921(7) 0.33711(6) 0.27177(6) 0.0267(3) Uani 1 1 d . . . . .
C13 C 0.90675(8) 0.35007(7) 0.23356(7) 0.0369(3) Uani 1 1 d . . . . .
H13A H 0.9130 0.3672 0.1909 0.055 Uiso 1 1 calc GR . . . .
H13B H 0.9296 0.3090 0.2361 0.055 Uiso 1 1 calc GR . . . .
H13C H 0.9288 0.3782 0.2645 0.055 Uiso 1 1 calc GR . . . .
C14 C 0.85322(9) 0.29209(7) 0.35399(6) 0.0372(3) Uani 1 1 d . . . . .
H14A H 0.8982 0.2791 0.3341 0.056 Uiso 1 1 calc GR . . . .
H14B H 0.8310 0.2562 0.3750 0.056 Uiso 1 1 calc GR . . . .
H14C H 0.8630 0.3247 0.3853 0.056 Uiso 1 1 calc GR . . . .
C15 C 0.60088(8) 0.33649(7) 0.28956(7) 0.0369(3) Uani 1 1 d . . . . .
H15A H 0.5771 0.3729 0.2711 0.055 Uiso 1 1 calc GR . . . .
H15B H 0.5962 0.3378 0.3357 0.055 Uiso 1 1 calc GR . . . .
H15C H 0.5785 0.2983 0.2734 0.055 Uiso 1 1 calc GR . . . .
C16 C 0.60826(6) 0.53521(5) 0.07647(5) 0.0192(2) Uani 1 1 d . . . . .
C17 C 0.67075(6) 0.56182(5) 0.05230(5) 0.0207(2) Uani 1 1 d . . . . .
H17 H 0.7133 0.5376 0.0526 0.025 Uiso 1 1 calc R . . . .
C18 C 0.67405(6) 0.62191(6) 0.02783(5) 0.0213(2) Uani 1 1 d . . . . .
C19 C 0.61117(7) 0.65739(5) 0.02597(6) 0.0218(2) Uani 1 1 d . . . . .
C20 C 0.54925(7) 0.63192(6) 0.05186(6) 0.0235(2) Uani 1 1 d . . . . .
H20 H 0.5070 0.6566 0.0522 0.028 Uiso 1 1 calc R . . . .
C21 C 0.54609(6) 0.57192(6) 0.07735(6) 0.0222(2) Uani 1 1 d . . . . .
C22 C 0.74461(7) 0.64783(7) 0.00536(8) 0.0323(3) Uani 1 1 d . . . . .
H22A H 0.7566 0.6851 0.0300 0.048 Uiso 1 1 calc GR . . . .
H22B H 0.7410 0.6588 -0.0395 0.048 Uiso 1 1 calc GR . . . .
H22C H 0.7821 0.6164 0.0110 0.048 Uiso 1 1 calc GR . . . .
C23 C 0.60931(7) 0.72109(6) -0.00424(6) 0.0288(3) Uani 1 1 d . . . . .
H23A H 0.6485 0.7465 0.0125 0.043 Uiso 1 1 calc GR . . . .
H23B H 0.5635 0.7413 0.0053 0.043 Uiso 1 1 calc GR . . . .
H23C H 0.6147 0.7169 -0.0502 0.043 Uiso 1 1 calc GR . . . .
C24 C 0.47645(7) 0.54970(7) 0.10594(7) 0.0333(3) Uani 1 1 d . . . . .
H24A H 0.4482 0.5857 0.1197 0.050 Uiso 1 1 calc GR . . . .
H24B H 0.4866 0.5229 0.1424 0.050 Uiso 1 1 calc GR . . . .
H24C H 0.4494 0.5261 0.0742 0.050 Uiso 1 1 calc GR . . . .
C25 C 0.68645(8) 0.50056(6) 0.32158(6) 0.0302(3) Uani 1 1 d . . . . .
H25A H 0.6631 0.4591 0.3218 0.036 Uiso 0.309(14) 1 calc R . . A 1
H25B H 0.6517 0.5319 0.3062 0.036 Uiso 0.309(14) 1 calc R . . A 1
H25C H 0.6515 0.4692 0.3065 0.036 Uiso 0.691(14) 1 calc R . . A 2
H25D H 0.6635 0.5422 0.3206 0.036 Uiso 0.691(14) 1 calc R . . A 2
C26A C 0.7136(4) 0.5175(8) 0.3877(4) 0.045(3) Uani 0.309(14) 1 d . . . A 1
H26A H 0.6812 0.5019 0.4213 0.055 Uiso 0.309(14) 1 calc R . . A 1
H26B H 0.7201 0.5631 0.3926 0.055 Uiso 0.309(14) 1 calc R . . A 1
C26B C 0.7108(2) 0.4853(3) 0.38641(19) 0.0478(11) Uani 0.691(14) 1 d . . . A 2
H26C H 0.7122 0.4397 0.3936 0.057 Uiso 0.691(14) 1 calc R . . A 2
H26D H 0.6800 0.5050 0.4188 0.057 Uiso 0.691(14) 1 calc R . . A 2

loop_
_atom_site_aniso_label
_atom_site_aniso_U_11
_atom_site_aniso_U_22
_atom_site_aniso_U_33
_atom_site_aniso_U_23
_atom_site_aniso_U_13
_atom_site_aniso_U_12
Mn1 0.02173(15) 0.02122(15) 0.01646(15) 0.000 0.000 -0.00303(10)
O1 0.0228(6) 0.0327(7) 0.0177(6) 0.000 0.000 0.0003(5)
C1 0.0229(6) 0.0198(5) 0.0165(5) 0.0003(4) 0.0020(4) -0.0020(4)
C2 0.0289(6) 0.0207(6) 0.0192(5) 0.0005(4) 0.0016(5) -0.0019(5)
C3 0.0390(7) 0.0183(6) 0.0290(7) 0.0022(5) -0.0010(6) -0.0066(5)
C4 0.0362(7) 0.0248(6) 0.0295(7) -0.0022(5) -0.0046(6) -0.0101(5)
C5 0.0295(6) 0.0263(6) 0.0230(6) 0.0000(5) -0.0051(5) -0.0043(5)
C6 0.0234(6) 0.0207(6) 0.0179(5) -0.0003(4) 0.0013(4) -0.0021(4)
C7 0.0345(7) 0.0140(5) 0.0208(6) 0.0009(4) 0.0001(5) -0.0006(5)
C8 0.0347(7) 0.0191(6) 0.0187(6) 0.0015(4) 0.0020(5) 0.0017(5)
C9 0.0361(7) 0.0222(6) 0.0223(6) -0.0015(5) -0.0002(5) 0.0063(5)
C10 0.0441(8) 0.0208(6) 0.0200(6) -0.0006(5) -0.0031(5) 0.0069(5)
C11 0.0478(8) 0.0208(6) 0.0187(6) 0.0028(5) 0.0017(5) -0.0002(6)
C12 0.0369(7) 0.0202(6) 0.0229(6) 0.0015(5) 0.0023(5) -0.0028(5)
C13 0.0356(7) 0.0443(8) 0.0307(7) 0.0013(6) -0.0012(6) 0.0094(6)
C14 0.0524(9) 0.0354(7) 0.0237(7) 0.0040(6) -0.0041(6) 0.0117(6)
C15 0.0401(8) 0.0394(8) 0.0313(7) 0.0069(6) 0.0054(6) -0.0079(6)
C16 0.0229(6) 0.0202(6) 0.0145(5) -0.0005(4) -0.0023(4) -0.0015(4)
C17 0.0208(6) 0.0235(6) 0.0178(5) 0.0004(4) -0.0015(4) 0.0009(4)
C18 0.0227(6) 0.0245(6) 0.0169(5) 0.0008(4) -0.0017(4) -0.0036(4)
C19 0.0274(6) 0.0194(6) 0.0185(5) -0.0001(4) -0.0040(5) -0.0015(4)
C20 0.0228(6) 0.0244(6) 0.0233(6) -0.0008(5) -0.0026(5) 0.0041(5)
C21 0.0211(6) 0.0260(6) 0.0194(5) 0.0000(5) -0.0015(4) -0.0022(5)
C22 0.0266(6) 0.0341(7) 0.0362(8) 0.0103(6) 0.0018(5) -0.0058(5)
C23 0.0354(7) 0.0226(6) 0.0286(6) 0.0033(5) -0.0051(5) -0.0013(5)
C24 0.0240(6) 0.0360(7) 0.0399(8) 0.0065(6) 0.0068(6) 0.0002(5)
C25 0.0271(7) 0.0373(8) 0.0261(7) 0.0008(5) 0.0074(5) 0.0018(5)
C26A 0.035(3) 0.078(7) 0.024(3) -0.007(4) 0.002(2) 0.011(4)
C26B 0.0494(16) 0.070(3) 0.0244(13) 0.0131(18) 0.0088(10) 0.022(2)

loop_
_atom_type_symbol
_atom_type_description
_atom_type_scat_dispersion_real
_atom_type_scat_dispersion_imag
_atom_type_scat_source
C C 0.0181 0.0091 'International Tables Vol C Tables 4.2.6.8 and 6.1.1.4'
H H 0.0000 0.0000 'International Tables Vol C Tables 4.2.6.8 and 6.1.1.4'
O O 0.0492 0.0322 'International Tables Vol C Tables 4.2.6.8 and 6.1.1.4'
Mn Mn -0.5299 2.8052 'International Tables Vol C Tables 4.2.6.8 and 6.1.1.4'

loop_
_exptl_crystal_face_index_h
_exptl_crystal_face_index_k
_exptl_crystal_face_index_l
_exptl_crystal_face_perp_dist
_exptl_oxdiff_crystal_face_indexfrac_h
_exptl_oxdiff_crystal_face_indexfrac_k
_exptl_oxdiff_crystal_face_indexfrac_l
_exptl_oxdiff_crystal_face_x
_exptl_oxdiff_crystal_face_y
_exptl_oxdiff_crystal_face_z
2 13 -3 0.0542 2.0006 12.9990 -3.0087 0.2061 0.9491 -0.0608
9 2 9 0.1140 8.9959 2.0017 8.9975 0.0729 0.1668 0.9845
0 1 14 0.0848 -0.0032 1.0049 14.0001 -0.7083 0.0374 0.7371
0 -1 -14 0.0848 0.0032 -1.0049 -14.0001 0.7083 -0.0374 -0.7371
-12 1 0 0.1334 -11.9972 1.0020 0.0016 -0.7180 0.0110 -0.6844
12 -1 0 0.0999 11.9972 -1.0020 -0.0016 0.7180 -0.0110 0.6844
-2 1 14 0.0888 -2.0027 1.0053 14.0005 -0.8271 0.0273 0.6233
1 1 14 0.0837 0.9966 1.0048 13.9999 -0.6489 0.0425 0.7941
-2 -14 2 0.0164 -2.0004 -13.9994 2.0093 -0.1510 -1.0183 0.0093
4 13 3 0.0654 3.9988 13.0008 2.9913 0.0235 0.9445 0.3696
-1 14 -3 0.0752 -0.9987 13.9995 -3.0087 0.0230 1.0056 -0.2328
-2 13 -5 0.0880 -1.9980 12.9990 -5.0080 0.0689 0.9337 -0.3940
1 9 11 0.0699 0.9975 9.0040 10.9947 -0.5372 0.6231 0.6257
-10 8 -3 0.1090 -9.9968 8.0008 -3.0033 -0.4826 0.5301 -0.7376

loop_
_geom_angle_atom_site_label_1
_geom_angle_atom_site_label_2
_geom_angle_atom_site_label_3
_geom_angle
_geom_angle_site_symmetry_1
_geom_angle_site_symmetry_3
O1 Mn1 C1 110.93(3) . .
O1 Mn1 C1 110.93(3) . 6_655
C1 Mn1 C1 138.13(6) . 6_655
C25 O1 Mn1 125.01(7) 6_655 .
C25 O1 Mn1 125.01(7) . .
C25 O1 C25 109.97(14) 6_655 .
C2 C1 Mn1 115.96(8) . .
C6 C1 Mn1 128.10(8) . .
C6 C1 C2 115.67(10) . .
C1 C2 C7 119.41(11) . .
C3 C2 C1 122.32(11) . .
C3 C2 C7 118.26(11) . .
C2 C3 H3 119.9 . .
C4 C3 C2 120.24(11) . .
C4 C3 H3 119.9 . .
C3 C4 H4 120.3 . .
C3 C4 C5 119.37(12) . .
C5 C4 H4 120.3 . .
C4 C5 H5 119.7 . .
C4 C5 C6 120.69(12) . .
C6 C5 H5 119.7 . .
C1 C6 C16 120.98(10) . .
C5 C6 C1 121.63(11) . .
C5 C6 C16 117.38(10) . .
C8 C7 C2 119.49(11) . .
C8 C7 C12 118.46(11) . .
C12 C7 C2 122.05(12) . .
C7 C8 H8 118.4 . .
C9 C8 C7 123.13(11) . .
C9 C8 H8 118.4 . .
C8 C9 C10 118.23(13) . .
C8 C9 C13 119.70(12) . .
C10 C9 C13 122.07(12) . .
C9 C10 C14 122.16(13) . .
C11 C10 C9 118.60(12) . .
C11 C10 C14 119.24(12) . .
C10 C11 H11 118.2 . .
C10 C11 C12 123.57(12) . .
C12 C11 H11 118.2 . .
C7 C12 C15 122.52(12) . .
C11 C12 C7 117.96(12) . .
C11 C12 C15 119.47(12) . .
C9 C13 H13A 109.5 . .
C9 C13 H13B 109.5 . .
C9 C13 H13C 109.5 . .
H13A C13 H13B 109.5 . .
H13A C13 H13C 109.5 . .
H13B C13 H13C 109.5 . .
C10 C14 H14A 109.5 . .
C10 C14 H14B 109.5 . .
C10 C14 H14C 109.5 . .
H14A C14 H14B 109.5 . .
H14A C14 H14C 109.5 . .
H14B C14 H14C 109.5 . .
C12 C15 H15A 109.5 . .
C12 C15 H15B 109.5 . .
C12 C15 H15C 109.5 . .
H15A C15 H15B 109.5 . .
H15A C15 H15C 109.5 . .
H15B C15 H15C 109.5 . .
C17 C16 C6 119.69(10) . .
C17 C16 C21 117.87(11) . .
C21 C16 C6 122.44(10) . .
C16 C17 H17 118.2 . .
C18 C17 C16 123.52(11) . .
C18 C17 H17 118.2 . .
C17 C18 C19 118.50(11) . .
C17 C18 C22 119.86(11) . .
C19 C18 C22 121.62(11) . .
C18 C19 C23 121.56(11) . .
C20 C19 C18 118.23(11) . .
C20 C19 C23 120.19(11) . .
C19 C20 H20 118.4 . .
C19 C20 C21 123.28(11) . .
C21 C20 H20 118.4 . .
C16 C21 C24 122.73(11) . .
C20 C21 C16 118.49(11) . .
C20 C21 C24 118.77(11) . .
C18 C22 H22A 109.5 . .
C18 C22 H22B 109.5 . .
C18 C22 H22C 109.5 . .
H22A C22 H22B 109.5 . .
H22A C22 H22C 109.5 . .
H22B C22 H22C 109.5 . .
C19 C23 H23A 109.5 . .
C19 C23 H23B 109.5 . .
C19 C23 H23C 109.5 . .
H23A C23 H23B 109.5 . .
H23A C23 H23C 109.5 . .
H23B C23 H23C 109.5 . .
C21 C24 H24A 109.5 . .
C21 C24 H24B 109.5 . .
C21 C24 H24C 109.5 . .
H24A C24 H24B 109.5 . .
H24A C24 H24C 109.5 . .
H24B C24 H24C 109.5 . .
O1 C25 H25A 110.8 . .
O1 C25 H25B 110.8 . .
O1 C25 H25C 110.5 . .
O1 C25 H25D 110.5 . .
O1 C25 C26A 104.7(3) . .
O1 C25 C26B 106.09(17) . .
H25A C25 H25B 108.9 . .
H25C C25 H25D 108.7 . .
C26A C25 H25A 110.8 . .
C26A C25 H25B 110.8 . .
C26B C25 H25C 110.5 . .
C26B C25 H25D 110.5 . .
C25 C26A C26A 100.1(7) . 6_655
C25 C26A H26A 111.8 . .
C25 C26A H26B 111.8 . .
C26A C26A H26A 111.8 6_655 .
C26A C26A H26B 111.8 6_655 .
H26A C26A H26B 109.5 . .
C25 C26B C26B 101.3(3) . 6_655
C25 C26B H26C 111.5 . .
C25 C26B H26D 111.5 . .
C26B C26B H26C 111.5 6_655 .
C26B C26B H26D 111.5 6_655 .
H26C C26B H26D 109.3 . .

loop_
_geom_bond_atom_site_label_1
_geom_bond_atom_site_label_2
_geom_bond_distance
_geom_bond_site_symmetry_2
Mn1 O1 2.1303(13) .
Mn1 C1 2.1395(12) 6_655
Mn1 C1 2.1395(11) .
O1 C25 1.4495(15) .
O1 C25 1.4495(15) 6_655
C1 C2 1.4180(16) .
C1 C6 1.4164(16) .
C2 C3 1.3971(18) .
C2 C7 1.4918(17) .
C3 H3 0.9500 .
C3 C4 1.3827(19) .
C4 H4 0.9500 .
C4 C5 1.3878(18) .
C5 H5 0.9500 .
C5 C6 1.4003(17) .
C6 C16 1.4963(16) .
C7 C8 1.3965(19) .
C7 C12 1.4080(17) .
C8 H8 0.9500 .
C8 C9 1.3948(18) .
C9 C10 1.4020(18) .
C9 C13 1.505(2) .
C10 C11 1.389(2) .
C10 C14 1.5086(18) .
C11 H11 0.9500 .
C11 C12 1.3923(19) .
C12 C15 1.511(2) .
C13 H13A 0.9800 .
C13 H13B 0.9800 .
C13 H13C 0.9800 .
C14 H14A 0.9800 .
C14 H14B 0.9800 .
C14 H14C 0.9800 .
C15 H15A 0.9800 .
C15 H15B 0.9800 .
C15 H15C 0.9800 .
C16 C17 1.3961(16) .
C16 C21 1.4031(17) .
C17 H17 0.9500 .
C17 C18 1.3901(17) .
C18 C19 1.3999(17) .
C18 C22 1.5073(17) .
C19 C20 1.3912(17) .
C19 C23 1.5087(16) .
C20 H20 0.9500 .
C20 C21 1.3964(17) .
C21 C24 1.5114(17) .
C22 H22A 0.9800 .
C22 H22B 0.9800 .
C22 H22C 0.9800 .
C23 H23A 0.9800 .
C23 H23B 0.9800 .
C23 H23C 0.9800 .
C24 H24A 0.9800 .
C24 H24B 0.9800 .
C24 H24C 0.9800 .
C25 H25A 0.9900 .
C25 H25B 0.9900 .
C25 H25C 0.9900 .
C25 H25D 0.9900 .
C25 C26A 1.532(8) .
C25 C26B 1.481(4) .
C26A C26A 1.55(2) 6_655
C26A H26A 0.9900 .
C26A H26B 0.9900 .
C26B C26B 1.592(11) 6_655
C26B H26C 0.9900 .
C26B H26D 0.9900 .

loop_
_geom_torsion_atom_site_label_1
_geom_torsion_atom_site_label_2
_geom_torsion_atom_site_label_3
_geom_torsion_atom_site_label_4
_geom_torsion
_geom_torsion_site_symmetry_1
_geom_torsion_site_symmetry_4
Mn1 O1 C25 C26A -165.6(7) . .
Mn1 O1 C25 C26B 166.9(3) . .
Mn1 C1 C2 C3 -172.12(10) . .
Mn1 C1 C2 C7 7.22(14) . .
Mn1 C1 C6 C5 171.04(9) . .
Mn1 C1 C6 C16 -8.20(16) . .
O1 C25 C26A C26A -36.6(13) . 6_655
O1 C25 C26B C26B 31.5(6) . 6_655
C1 C2 C3 C4 -0.2(2) . .
C1 C2 C7 C8 -57.84(16) . .
C1 C2 C7 C12 121.16(13) . .
C1 C6 C16 C17 53.48(15) . .
C1 C6 C16 C21 -127.12(12) . .
C2 C1 C6 C5 -2.69(17) . .
C2 C1 C6 C16 178.07(10) . .
C2 C3 C4 C5 -1.7(2) . .
C2 C7 C8 C9 179.26(11) . .
C2 C7 C12 C11 178.93(11) . .
C2 C7 C12 C15 -3.63(19) . .
C3 C2 C7 C8 121.53(13) . .
C3 C2 C7 C12 -59.47(17) . .
C3 C4 C5 C6 1.4(2) . .
C4 C5 C6 C1 0.9(2) . .
C4 C5 C6 C16 -179.87(12) . .
C5 C6 C16 C17 -125.79(12) . .
C5 C6 C16 C21 53.61(16) . .
C6 C1 C2 C3 2.40(17) . .
C6 C1 C2 C7 -178.26(11) . .
C6 C16 C17 C18 177.82(11) . .
C6 C16 C21 C20 -176.91(11) . .
C6 C16 C21 C24 4.41(18) . .
C7 C2 C3 C4 -179.59(12) . .
C7 C8 C9 C10 1.69(18) . .
C7 C8 C9 C13 -178.20(12) . .
C8 C7 C12 C11 -2.06(17) . .
C8 C7 C12 C15 175.38(12) . .
C8 C9 C10 C11 -1.68(18) . .
C8 C9 C10 C14 179.15(12) . .
C9 C10 C11 C12 -0.19(19) . .
C10 C11 C12 C7 2.10(19) . .
C10 C11 C12 C15 -175.42(12) . .
C12 C7 C8 C9 0.22(17) . .
C13 C9 C10 C11 178.21(12) . .
C13 C9 C10 C14 -1.0(2) . .
C14 C10 C11 C12 179.00(12) . .
C16 C17 C18 C19 -1.41(18) . .
C16 C17 C18 C22 177.32(12) . .
C17 C16 C21 C20 2.49(17) . .
C17 C16 C21 C24 -176.19(11) . .
C17 C18 C19 C20 3.40(17) . .
C17 C18 C19 C23 -175.42(11) . .
C18 C19 C20 C21 -2.55(18) . .
C19 C20 C21 C16 -0.47(18) . .
C19 C20 C21 C24 178.27(12) . .
C21 C16 C17 C18 -1.60(17) . .
C22 C18 C19 C20 -175.31(12) . .
C22 C18 C19 C23 5.86(18) . .
C23 C19 C20 C21 176.29(11) . .
C25 O1 C25 C26A 14.4(7) 6_655 .
C25 O1 C25 C26B -13.1(3) 6_655 .
